data_4323143
loop_
_publ_author_name
'Steven C. Shoner'
'Andrew M. Nienstedt'
'Jeffrey J. Ellison'
'Irene Y. Kung'
'David Barnhart'
'Julie A. Kovacs'

_publ_section_title
;
 Structural Comparison of Five-Coordinate Thiolate-Ligated MII= FeII,
 CoII, NiII, and ZnII Ions Wrapped in a Chiral Helical Ligand
;
_journal_name_full 'Inorganic Chemistry'
_journal_page_first 5721
_journal_page_last 5726
_journal_paper_doi 10.1021/ic980882r
_journal_volume 37
_journal_year 1998
_chemical_formula_analytical FeS2N3C12H23
_chemical_formula_moiety 'C12H23FeS2N3, C2H6O'
_chemical_formula_structural 'FeS2N3C12H23, C2H6O'
_chemical_formula_sum 'C12 H23 Fe N3 O S2'
_chemical_formula_weight 345.30
_chemical_name_common '[Fe(II)S2N3(PnPr)'
_chemical_name_systematic
; 
 (2,12-dimethyl-3,7,11-triazatrideca-2,11-diene-1,13-dithiolato) 
 iron II-ethanol solvent
;
_space_group_IT_number 14
_symmetry_cell_setting monoclinic
_symmetry_space_group_name_Hall '-P 2ybc'
_symmetry_space_group_name_H-M 'P 1 21/c 1'
_atom_sites_solution_hydrogens geom
_atom_sites_solution_primary direct
_atom_sites_solution_secondary difmap
_audit_creation_method SHELXL
_cell_angle_alpha 90.00
_cell_angle_beta 90.37(3)
_cell_angle_gamma 90.00
_cell_formula_units_Z 4
_cell_length_a 7.853(2)
_cell_length_b 8.667(2)
_cell_length_c 26.079(5)
_cell_measurement_reflns_used 25
_cell_measurement_temperature 193(2)
_cell_measurement_theta_max 25
_cell_measurement_theta_min 1
_cell_volume 1775.0(7)
_computing_cell_refinement 'Enraf-Nonius CAD-4 '
_computing_data_collection 'Enraf-Nonius CAD-4 '
_computing_data_reduction 'XCAD4 (Klaus) '
_computing_molecular_graphics 'SHELXS-86 (Sheldrick, 1990)'
_computing_publication_material 'SHELXS-86 (Sheldrick, 1990)'
_computing_structure_refinement 'SHELXL-93 (Sheldrick, 1990)'
_computing_structure_solution 'SHELXS-86 (Sheldrick, 1990)'
_diffrn_ambient_temperature 283
_diffrn_measurement_device 'Enraf-Nonius CAD4'
_diffrn_measurement_method Two-Theta-Omega
_diffrn_radiation_monochromator graphite
_diffrn_radiation_source 'normal-focus sealed tube'
_diffrn_radiation_type MoK\a
_diffrn_radiation_wavelength 0.71073
_diffrn_reflns_av_R_equivalents 0.0582
_diffrn_reflns_av_sigmaI/netI 0.0420
_diffrn_reflns_limit_h_max 9
_diffrn_reflns_limit_h_min 0
_diffrn_reflns_limit_k_max 10
_diffrn_reflns_limit_k_min 0
_diffrn_reflns_limit_l_max 30
_diffrn_reflns_limit_l_min -30
_diffrn_reflns_number 3366
_diffrn_reflns_theta_max 24.95
_diffrn_reflns_theta_min 1.56
_diffrn_standards_interval_count n/a
_diffrn_standards_interval_time 7200
_diffrn_standards_number 2
_exptl_absorpt_coefficient_mu 1.081
_exptl_absorpt_correction_T_max .96
_exptl_absorpt_correction_T_min .79
_exptl_absorpt_correction_type empirical
_exptl_crystal_colour green-yellow
_exptl_crystal_density_diffrn 1.292
_exptl_crystal_description 'flat plate'
_exptl_crystal_F_000 728
_exptl_crystal_size_max .35mmm
_exptl_crystal_size_mid .30mm
_exptl_crystal_size_min .10mm
_refine_diff_density_max 0.565
_refine_diff_density_min -0.475
_refine_diff_density_rms 0.081
_refine_ls_extinction_coef n/a
_refine_ls_extinction_method none
_refine_ls_goodness_of_fit_all 1.44
_refine_ls_goodness_of_fit_obs 1.44
_refine_ls_hydrogen_treatment riding
_refine_ls_matrix_type full
_refine_ls_number_parameters 199
_refine_ls_number_reflns 3114
_refine_ls_number_restraints 0
_refine_ls_R_factor_all 0.0612
_refine_ls_R_factor_obs 0.0452
_refine_ls_shift/esd_max 0.602
_refine_ls_shift/esd_mean 0.082
_refine_ls_structure_factor_coef Fsqd
_refine_ls_weighting_details 'w=1/[\s^2^(Fo^2^)+(0.0030P)^2^+0.0000P] where P=(Fo^2^+2Fc^2^)/3'
_refine_ls_weighting_scheme calc
_refine_ls_wR_factor_all 0.0903
_refine_ls_wR_factor_obs 0.0584
_reflns_number_observed 2238
_reflns_number_total 3119
_reflns_observed_criterion >2sigma(I)
_cod_data_source_file ic980882r_1.cif
_cod_data_source_block iron_complex
_cod_depositor_comments
;
The following automatic conversions were performed:

'_refine_ls_weighting_scheme' value 'calc
w=1/[\s^2^(Fo^2^)+(0.0030P)^2^+0.0000P] where P=(Fo^2^+2Fc^2^)/3' was
changed to 'calc'. New tag '_refine_ls_weighting_details' was
created. The value of the new tag was set to
'w=1/[\s^2^(Fo^2^)+(0.0030P)^2^+0.0000P] where P=(Fo^2^+2Fc^2^)/3'.

Automatic conversion script
Id: cif_fix_values 3143 2015-03-26 13:38:13Z robertas 
;
_cod_database_code 4323143

loop_
_symmetry_equiv_pos_as_xyz
'x, y, z'
'-x, y+1/2, -z+1/2'
'-x, -y, -z'
'x, -y-1/2, z-1/2'

loop_
_atom_site_aniso_label
_atom_site_aniso_U_11
_atom_site_aniso_U_22
_atom_site_aniso_U_33
_atom_site_aniso_U_23
_atom_site_aniso_U_13
_atom_site_aniso_U_12
Fe1 0.0172(2) 0.0179(2) 0.0213(3) -0.0013(2) -0.0025(2) -0.0015(2)
S1 0.0234(5) 0.0227(5) 0.0254(5) -0.0051(4) -0.0030(4) 0.0013(4)
S2 0.0205(5) 0.0322(5) 0.0241(5) 0.0006(5) 0.0005(4) -0.0019(4)
N1 0.0184(14) 0.0205(15) 0.0183(15) 0.0001(14) -0.0024(12) -0.0010(13)
N2 0.021(2) 0.020(2) 0.024(2) 0.0001(13) -0.0047(12) -0.0015(13)
N3 0.026(2) 0.042(2) 0.019(2) -0.0030(15) -0.0036(13) -0.008(2)
C1 0.026(2) 0.024(2) 0.025(2) 0.001(2) -0.003(2) 0.004(2)
C2 0.019(2) 0.026(2) 0.019(2) 0.004(2) 0.000(2) -0.003(2)
C3 0.028(2) 0.032(2) 0.028(2) 0.003(2) -0.008(2) 0.002(2)
C4 0.032(2) 0.026(2) 0.022(2) -0.005(2) -0.002(2) -0.002(2)
C5 0.028(2) 0.022(2) 0.029(2) -0.011(2) -0.004(2) 0.003(2)
C6 0.026(2) 0.019(2) 0.029(2) -0.002(2) -0.007(2) -0.005(2)
C7 0.025(2) 0.032(2) 0.029(2) 0.006(2) 0.002(2) -0.002(2)
C8A 0.020(4) 0.024(4) 0.018(4) 0.006(3) 0.005(3) 0.014(3)
C8B 0.052(6) 0.066(7) 0.031(5) -0.001(5) 0.005(4) -0.030(5)
C9 0.045(3) 0.114(5) 0.023(2) -0.008(3) 0.004(2) -0.033(3)
C10 0.028(2) 0.018(2) 0.028(2) -0.004(2) -0.007(2) 0.001(2)
C11 0.019(2) 0.028(2) 0.032(2) 0.000(2) -0.006(2) 0.002(2)
C12 0.036(2) 0.039(2) 0.033(2) -0.002(2) -0.014(2) 0.001(2)
O1 0.0227(13) 0.0240(14) 0.068(2) 0.0008(15) -0.0069(13) 0.0017(12)
C13 0.030(2) 0.025(2) 0.034(2) -0.002(2) -0.001(2) 0.003(2)
C14 0.033(2) 0.049(3) 0.036(2) 0.003(2) -0.005(2) -0.008(2)

loop_
_atom_site_label
_atom_site_type_symbol
_atom_site_fract_x
_atom_site_fract_y
_atom_site_fract_z
_atom_site_U_iso_or_equiv
_atom_site_thermal_displace_type
_atom_site_occupancy
_atom_site_calc_flag
_atom_site_refinement_flags
_atom_site_disorder_group
Fe1 Fe 0.00881(6) 0.12259(6) 0.13887(2) 0.01882(13) Uani 1 d . .
S1 S 0.17588(11) -0.09661(10) 0.11975(3) 0.0238(2) Uani 1 d . .
S2 S -0.26754(11) 0.11216(11) 0.17171(3) 0.0256(2) Uani 1 d . .
N1 N 0.1729(3) 0.1320(3) 0.20600(10) 0.0191(6) Uani 1 d . .
N2 N 0.0959(3) 0.3563(3) 0.12036(10) 0.0215(7) Uani 1 d . .
H2N H -0.0008(3) 0.4042(3) 0.11935(10) 0.050 Uiso 1 d R .
N3 N -0.1281(4) 0.1564(4) 0.06694(11) 0.0289(8) Uani 1 d . .
C1 C 0.2814(4) -0.1183(4) 0.18189(13) 0.0251(8) Uani 1 d . .
H1A H 0.3993(4) -0.1413(4) 0.17616(13) 0.050 Uiso 1 d R .
H1B H 0.2325(4) -0.2054(4) 0.19914(13) 0.050 Uiso 1 d R .
C2 C 0.2688(4) 0.0191(4) 0.21709(13) 0.0213(8) Uani 1 d . .
C3 C 0.3763(4) 0.0067(4) 0.26480(13) 0.0294(9) Uani 1 d . .
H3A H 0.3620(4) 0.0987(4) 0.28481(13) 0.050 Uiso 1 d R .
H3B H 0.3417(4) -0.0812(4) 0.28455(13) 0.050 Uiso 1 d R .
H3C H 0.4938(4) -0.0041(4) 0.25554(13) 0.050 Uiso 1 d R .
C4 C 0.1698(5) 0.2667(4) 0.24071(13) 0.0269(9) Uani 1 d . .
H4A H 0.2814(5) 0.2840(4) 0.25482(13) 0.050 Uiso 1 d R .
H4B H 0.0941(5) 0.2451(4) 0.26857(13) 0.050 Uiso 1 d R .
C5 C 0.1058(4) 0.4102(4) 0.21264(14) 0.0262(9) Uani 1 d . .
H5A H 0.1275(4) 0.4981(4) 0.23408(14) 0.050 Uiso 1 d R .
H5B H -0.0150(4) 0.4038(4) 0.20710(14) 0.050 Uiso 1 d R .
C6 C 0.1938(4) 0.4335(4) 0.16161(13) 0.0248(8) Uani 1 d . .
H6A H 0.2014(4) 0.5418(4) 0.15427(13) 0.050 Uiso 1 d R .
H6B H 0.3072(4) 0.3924(4) 0.16307(13) 0.050 Uiso 1 d R .
C7 C 0.1767(4) 0.3767(5) 0.07016(13) 0.0286(8) Uani 1 d . .
H7A H 0.2728(4) 0.3085(5) 0.06814(13) 0.050 Uiso 1 d R .
H7B H 0.2174(4) 0.4807(5) 0.06711(13) 0.050 Uiso 1 d R .
C8A C 0.0469(9) 0.3473(8) 0.0260(3) 0.020(2) Uani 0.50 d P .
H8AA H 0.1035(9) 0.3683(8) -0.0058(3) 0.050 Uiso 0.50 d PR .
H8AB H -0.0430(9) 0.4217(8) 0.0293(3) 0.050 Uiso 0.50 d PR .
C8B C 0.1337(12) 0.2575(12) 0.0302(3) 0.050(2) Uani 0.50 d P .
H8BA H 0.2033(12) 0.1699(12) 0.0384(3) 0.050 Uiso 0.50 d PR .
H8BB H 0.1734(12) 0.2968(12) -0.0020(3) 0.050 Uiso 0.50 d PR .
C9 C -0.0281(6) 0.2016(6) 0.0216(2) 0.061(2) Uani 1 d . .
H9A H -0.0959(6) 0.1961(6) -0.0092(2) 0.050 Uiso 1 d R .
H9B H 0.0600(6) 0.1252(6) 0.0192(2) 0.050 Uiso 1 d R .
C10 C -0.2885(4) 0.1544(4) 0.06490(14) 0.0246(8) Uani 1 d . .
C11 C -0.3904(4) 0.1238(4) 0.11228(13) 0.0263(8) Uani 1 d . .
H11A H -0.4749(4) 0.2030(4) 0.11603(13) 0.050 Uiso 1 d R .
H11B H -0.4496(4) 0.0278(4) 0.10776(13) 0.050 Uiso 1 d R .
C12 C -0.3936(5) 0.1864(5) 0.01705(14) 0.0361(10) Uani 1 d . .
H12A H -0.3180(5) 0.2055(5) -0.01102(14) 0.050 Uiso 1 d R .
H12B H -0.4636(5) 0.0986(5) 0.00935(14) 0.050 Uiso 1 d R .
H12C H -0.4645(5) 0.2752(5) 0.02229(14) 0.050 Uiso 1 d R .
O1 O -0.1130(3) -0.3578(3) 0.10991(11) 0.0382(7) Uani 1 d . .
H1O H -0.0135(3) -0.3105(3) 0.10339(11) 0.050 Uiso 1 d R .
C13 C -0.2739(4) -0.2838(4) 0.10583(15) 0.0294(9) Uani 1 d . .
H13A H -0.2696(4) -0.2063(4) 0.07959(15) 0.050 Uiso 1 d R .
H13B H -0.3024(4) -0.2351(4) 0.13770(15) 0.050 Uiso 1 d R .
C14 C -0.4050(5) -0.4026(5) 0.09182(15) 0.0392(10) Uani 1 d . .
H14A H -0.5151(5) -0.3554(5) 0.08856(15) 0.050 Uiso 1 d R .
H14B H -0.3749(5) -0.4503(5) 0.05992(15) 0.050 Uiso 1 d R .
H14C H -0.4080(5) -0.4793(5) 0.11835(15) 0.050 Uiso 1 d R .

loop_
_atom_type_symbol
_atom_type_description
_atom_type_scat_dispersion_real
_atom_type_scat_dispersion_imag
_atom_type_scat_source
C C 0.0033 0.0016 'International Tables Vol C Tables 4.2.6.8 and 6.1.1.4'
H H 0.0000 0.0000 'International Tables Vol C Tables 4.2.6.8 and 6.1.1.4'
N N 0.0061 0.0033 'International Tables Vol C Tables 4.2.6.8 and 6.1.1.4'
S S 0.1246 0.1234 'International Tables Vol C Tables 4.2.6.8 and 6.1.1.4'
Fe Fe 0.3463 0.8444 'International Tables Vol C Tables 4.2.6.8 and 6.1.1.4'
O O 0.0106 0.0060 'International Tables Vol C Tables 4.2.6.8 and 6.1.1.4'

loop_
_geom_angle_atom_site_label_1
_geom_angle_atom_site_label_2
_geom_angle_atom_site_label_3
_geom_angle
_geom_angle_site_symmetry_1
_geom_angle_site_symmetry_3
_geom_angle_publ_flag
N1 Fe1 N2 87.61(10) . . ?
N1 Fe1 N3 168.12(11) . . ?
N2 Fe1 N3 80.73(11) . . ?
N1 Fe1 S2 104.69(8) . . ?
N2 Fe1 S2 114.06(8) . . ?
N3 Fe1 S2 82.33(8) . . ?
N1 Fe1 S1 82.70(8) . . ?
N2 Fe1 S1 121.44(8) . . ?
N3 Fe1 S1 101.43(9) . . ?
S2 Fe1 S1 124.30(4) . . ?
C1 S1 Fe1 98.32(12) . . ?
C11 S2 Fe1 100.00(11) . . ?
C2 N1 C4 118.9(3) . . ?
C2 N1 Fe1 120.3(2) . . ?
C4 N1 Fe1 120.8(2) . . ?
C6 N2 C7 111.7(3) . . ?
C6 N2 Fe1 114.8(2) . . ?
C7 N2 Fe1 116.4(2) . . ?
C10 N3 C9 120.4(3) . . ?
C10 N3 Fe1 121.5(3) . . ?
C9 N3 Fe1 117.7(2) . . ?
C2 C1 S1 115.4(2) . . ?
N1 C2 C1 120.8(3) . . ?
N1 C2 C3 125.0(3) . . ?
C1 C2 C3 114.2(3) . . ?
N1 C4 C5 110.9(3) . . ?
C6 C5 C4 112.3(3) . . ?
N2 C6 C5 109.9(3) . . ?
C8B C7 N2 116.1(4) . . ?
C8B C7 C8A 39.7(4) . . ?
N2 C7 C8A 110.9(3) . . ?
C8B C8A C9 66.9(6) . . ?
C8B C8A C7 67.6(6) . . ?
C9 C8A C7 118.9(5) . . ?
C8A C8B C9 69.1(7) . . ?
C8A C8B C7 72.7(7) . . ?
C9 C8B C7 123.9(7) . . ?
C8A C9 C8B 44.0(5) . . ?
C8A C9 N3 113.5(5) . . ?
C8B C9 N3 117.2(5) . . ?
N3 C10 C11 120.4(3) . . ?
N3 C10 C12 124.8(3) . . ?
C11 C10 C12 114.8(3) . . ?
C10 C11 S2 115.3(2) . . ?
O1 C13 C14 108.5(3) . . ?

loop_
_geom_bond_atom_site_label_1
_geom_bond_atom_site_label_2
_geom_bond_distance
_geom_bond_site_symmetry_2
_geom_bond_publ_flag
Fe1 N1 2.169(3) . ?
Fe1 N2 2.193(3) . ?
Fe1 N3 2.176(3) . ?
Fe1 S2 2.3400(12) . ?
Fe1 S1 2.3638(11) . ?
S1 C1 1.825(3) . ?
S2 C11 1.823(3) . ?
N1 C2 1.267(4) . ?
N1 C4 1.477(4) . ?
N2 C6 1.478(4) . ?
N2 C7 1.469(4) . ?
N3 C10 1.261(4) . ?
N3 C9 1.477(5) . ?
C1 C2 1.507(5) . ?
C2 C3 1.503(4) . ?
C4 C5 1.526(5) . ?
C5 C6 1.517(5) . ?
C7 C8B 1.504(9) . ?
C7 C8A 1.554(7) . ?
C8A C8B 1.040(10) . ?
C8A C9 1.399(8) . ?
C8B C9 1.377(9) . ?
C10 C11 1.500(5) . ?
C10 C12 1.517(5) . ?
O1 C13 1.420(4) . ?
C13 C14 1.500(5) . ?
